data_7127620
loop_
_publ_author_name
'Hagui, Wided'
'Cordier, Marie'
'Boixel, Julien'
'Soul\'e, Jean-Fran\,cois'

_publ_section_title
;
 Access to functionalized luminescent Pt(ii) complexes by
 photoredox-catalyzed Minisci alkylation of 6-aryl-2,2'-bipyridines.
;
_journal_issue 8
_journal_name_full 'Chemical communications (Cambridge, England)'
_journal_page_first 1038
_journal_page_last 1041
_journal_paper_doi 10.1039/d0cc07307e
_journal_volume 57
_journal_year 2021
_chemical_compound_source 'synthesis as described'
_chemical_formula_moiety 'C30 H36 Cl4 N2 Pt'
_chemical_formula_sum 'C30 H36 Cl4 N2 Pt'
_chemical_formula_weight 761.50
_space_group_crystal_system triclinic
_space_group_IT_number 2
_space_group_name_Hall '-P 1'
_space_group_name_H-M_alt 'P -1'
_atom_sites_solution_hydrogens geom
_atom_sites_solution_primary dual
_atom_sites_solution_secondary difmap
_audit_update_record
;
2020-02-12 deposited with the CCDC.	2020-12-17 downloaded from the CCDC.
;
_cell_angle_alpha 109.811(5)
_cell_angle_beta 103.891(6)
_cell_angle_gamma 102.273(5)
_cell_formula_units_Z 2
_cell_length_a 9.6777(15)
_cell_length_b 11.9462(17)
_cell_length_c 14.685(2)
_cell_measurement_reflns_used 9017
_cell_measurement_temperature 150
_cell_measurement_theta_max 27.5067
_cell_measurement_theta_min 2.2940
_cell_measurement_wavelength 0.71073
_cell_volume 1468.1(4)
_computing_cell_refinement 'APEX3 (Bruker, 2015)'
_computing_data_collection 'SAINT (Bruker, 2014)'
_computing_data_reduction 'SAINT (Bruker, 2014)'
_computing_molecular_graphics 'PLATON, A.L.Spek, Acta Cryst. 2009, D65, 148-155'
_computing_publication_material 'CRYSCALC (T. Roisnel, local program, 2019)'
_computing_structure_refinement 'SHELXL-2018_3 (Sheldrick, 2018)'
_computing_structure_solution 'SHELXT (G. Sheldrick, 2015)'
_diffrn_ambient_temperature 150
_diffrn_detector '(CMOS) PHOTON 100'
_diffrn_detector_area_resol_mean 10.4167
_diffrn_measured_fraction_theta_full 0.987
_diffrn_measured_fraction_theta_max 0.982
_diffrn_measurement_device_type 'D8 VENTURE Bruker AXS'
_diffrn_measurement_method 'rotation images'
_diffrn_orient_matrix_UB_11 0.1021485
_diffrn_orient_matrix_UB_12 0.0350464
_diffrn_orient_matrix_UB_13 -0.0020244
_diffrn_orient_matrix_UB_21 0.0459845
_diffrn_orient_matrix_UB_22 0.0139140
_diffrn_orient_matrix_UB_23 0.0732429
_diffrn_orient_matrix_UB_31 0.0095200
_diffrn_orient_matrix_UB_32 -0.0860770
_diffrn_orient_matrix_UB_33 -0.0235218
_diffrn_radiation_monochromator 'multilayer monochromator'
_diffrn_radiation_probe x-ray
_diffrn_radiation_source 'Incoatec microfocus sealed tube'
_diffrn_radiation_type MoK\a
_diffrn_radiation_wavelength 0.71073
_diffrn_reflns_av_R_equivalents 0.0360
_diffrn_reflns_av_unetI/netI 0.0522
_diffrn_reflns_limit_h_max 12
_diffrn_reflns_limit_h_min -12
_diffrn_reflns_limit_k_max 15
_diffrn_reflns_limit_k_min -12
_diffrn_reflns_limit_l_max 19
_diffrn_reflns_limit_l_min -19
_diffrn_reflns_number 13091
_diffrn_reflns_theta_full 25.242
_diffrn_reflns_theta_max 27.507
_diffrn_reflns_theta_min 2.918
_diffrn_source_current 1.0
_diffrn_source_voltage 50.0
_exptl_absorpt_coefficient_mu 5.166
_exptl_absorpt_correction_T_max 0.628
_exptl_absorpt_correction_T_min 0.482
_exptl_absorpt_correction_type multi-scan
_exptl_absorpt_process_details
;
  [Sheldrick, G.M. (2014). SADABS Bruker AXS Inc., Madison, Wisconsin, USA]
;
_exptl_crystal_colour yellow
_exptl_crystal_density_diffrn 1.723
_exptl_crystal_description prism
_exptl_crystal_F_000 752
_exptl_crystal_size_max 0.200
_exptl_crystal_size_mid 0.160
_exptl_crystal_size_min 0.090
_refine_diff_density_max 1.199
_refine_diff_density_min -1.435
_refine_diff_density_rms 0.158
_refine_ls_extinction_method none
_refine_ls_goodness_of_fit_ref 1.047
_refine_ls_hydrogen_treatment constr
_refine_ls_matrix_type full
_refine_ls_number_parameters 334
_refine_ls_number_reflns 6631
_refine_ls_number_restraints 0
_refine_ls_restrained_S_all 1.047
_refine_ls_R_factor_all 0.0335
_refine_ls_R_factor_gt 0.0289
_refine_ls_shift/su_max 0.002
_refine_ls_shift/su_mean 0.000
_refine_ls_structure_factor_coef Fsqd
_refine_ls_weighting_details 'w=1/[\s^2^(Fo^2^)+(0.0322P)^2^+2.4272P] where P=(Fo^2^+2Fc^2^)/3'
_refine_ls_weighting_scheme calc
_refine_ls_wR_factor_gt 0.0744
_refine_ls_wR_factor_ref 0.0776
_reflns_Friedel_coverage 0.000
_reflns_number_gt 6071
_reflns_number_total 6631
_reflns_threshold_expression >2sigma(I)
_cod_data_source_file d0cc07307e2.cif
_cod_data_source_block WH184
_cod_depositor_comments 'Adding full bibliography for 7127620--7127626.cif.'
_cod_database_code 7127620

loop_
_space_group_symop_operation_xyz
'x, y, z'
'-x, -y, -z'

loop_
_atom_site_label
_atom_site_type_symbol
_atom_site_fract_x
_atom_site_fract_y
_atom_site_fract_z
_atom_site_U_iso_or_equiv
_atom_site_adp_type
_atom_site_occupancy
_atom_site_site_symmetry_order
_atom_site_calc_flag
_atom_site_refinement_flags_posn
_atom_site_refinement_flags_adp
_atom_site_refinement_flags_occupancy
_atom_site_disorder_assembly
_atom_site_disorder_group
Pt1 Pt 0.28288(2) 0.56606(2) 0.56367(2) 0.01295(6) Uani 1 1 d . . . . .
Cl1 Cl 0.48978(12) 0.66231(9) 0.71411(7) 0.0248(2) Uani 1 1 d . . . . .
N1 N 0.2690(4) 0.3680(3) 0.4947(2) 0.0134(6) Uani 1 1 d . . . . .
N2 N 0.1235(4) 0.5042(3) 0.4297(2) 0.0145(6) Uani 1 1 d . . . . .
C1 C 0.3390(4) 0.2987(4) 0.5323(3) 0.0138(7) Uani 1 1 d . . . . .
C2 C 0.3256(5) 0.1768(4) 0.4686(3) 0.0192(8) Uani 1 1 d . . . . .
H2 H 0.379175 0.131443 0.496796 0.023 Uiso 1 1 calc R U . . .
C3 C 0.2368(5) 0.1200(4) 0.3656(3) 0.0167(8) Uani 1 1 d . . . . .
C4 C 0.1576(5) 0.1907(4) 0.3302(3) 0.0167(8) Uani 1 1 d . . . . .
H4 H 0.091024 0.154561 0.261092 0.020 Uiso 1 1 calc R U . . .
C5 C 0.1742(4) 0.3117(4) 0.3935(3) 0.0136(7) Uani 1 1 d . . . . .
C6 C 0.4317(5) 0.3554(4) 0.6442(3) 0.0158(8) Uani 1 1 d . . . . .
H6 H 0.409497 0.433956 0.678849 0.019 Uiso 1 1 calc R U . . .
C7 C 0.4070(5) 0.2718(4) 0.7020(3) 0.0199(8) Uani 1 1 d . . . . .
H7A H 0.404713 0.185612 0.661950 0.024 Uiso 1 1 calc R U . . .
H7B H 0.311804 0.267453 0.716713 0.024 Uiso 1 1 calc R U . . .
C8 C 0.5440(5) 0.3378(5) 0.8025(3) 0.0255(10) Uani 1 1 d . . . . .
H8A H 0.519059 0.395627 0.857882 0.031 Uiso 1 1 calc R U . . .
H8B H 0.575308 0.275182 0.825193 0.031 Uiso 1 1 calc R U . . .
C9 C 0.6702(5) 0.4115(5) 0.7778(3) 0.0284(10) Uani 1 1 d . . . . .
H9A H 0.757295 0.380330 0.787493 0.034 Uiso 1 1 calc R U . . .
H9B H 0.704097 0.502104 0.823388 0.034 Uiso 1 1 calc R U . . .
C10 C 0.6025(5) 0.3897(4) 0.6646(3) 0.0230(9) Uani 1 1 d . . . . .
H10A H 0.626760 0.320235 0.618460 0.028 Uiso 1 1 calc R U . . .
H10B H 0.640606 0.466673 0.654370 0.028 Uiso 1 1 calc R U . . .
C11 C 0.2245(5) -0.0122(4) 0.2942(3) 0.0196(8) Uani 1 1 d . . . . .
C12 C 0.0615(6) -0.0995(4) 0.2546(4) 0.0292(10) Uani 1 1 d . . . . .
H12A H -0.006263 -0.062766 0.222406 0.044 Uiso 1 1 calc R U . . .
H12B H 0.034980 -0.109677 0.312337 0.044 Uiso 1 1 calc R U . . .
H12C H 0.051856 -0.181726 0.203842 0.044 Uiso 1 1 calc R U . . .
C13 C 0.3285(6) -0.0671(5) 0.3490(4) 0.0360(13) Uani 1 1 d . . . . .
H13A H 0.319722 -0.150580 0.300624 0.054 Uiso 1 1 calc R U . . .
H13B H 0.299734 -0.074219 0.406923 0.054 Uiso 1 1 calc R U . . .
H13C H 0.432643 -0.011828 0.374587 0.054 Uiso 1 1 calc R U . . .
C14 C 0.2677(6) -0.0055(5) 0.2015(3) 0.0301(10) Uani 1 1 d . . . . .
H14A H 0.371292 0.050331 0.225747 0.045 Uiso 1 1 calc R U . . .
H14B H 0.199650 0.027246 0.164745 0.045 Uiso 1 1 calc R U . . .
H14C H 0.259619 -0.089767 0.155106 0.045 Uiso 1 1 calc R U . . .
C15 C 0.0921(4) 0.3873(4) 0.3580(3) 0.0136(7) Uani 1 1 d . . . . .
C16 C -0.0108(4) 0.3501(4) 0.2604(3) 0.0148(7) Uani 1 1 d . . . . .
H16 H -0.035120 0.267113 0.210338 0.018 Uiso 1 1 calc R U . . .
C17 C -0.0784(4) 0.4317(4) 0.2348(3) 0.0142(7) Uani 1 1 d . . . . .
C18 C -0.0394(5) 0.5527(4) 0.3116(3) 0.0172(8) Uani 1 1 d . . . . .
H18 H -0.082835 0.611507 0.296874 0.021 Uiso 1 1 calc R U . . .
C19 C 0.0617(4) 0.5876(4) 0.4088(3) 0.0140(7) Uani 1 1 d . . . . .
C20 C -0.1860(5) 0.3946(4) 0.1262(3) 0.0188(8) Uani 1 1 d . . . . .
C21 C -0.2725(6) 0.2549(4) 0.0750(3) 0.0304(11) Uani 1 1 d . . . . .
H21A H -0.318193 0.231040 0.121292 0.046 Uiso 1 1 calc R U . . .
H21B H -0.203687 0.207490 0.059873 0.046 Uiso 1 1 calc R U . . .
H21C H -0.351539 0.236019 0.010833 0.046 Uiso 1 1 calc R U . . .
C22 C -0.0915(6) 0.4288(6) 0.0627(4) 0.0357(12) Uani 1 1 d . . . . .
H22A H -0.009812 0.392307 0.067748 0.054 Uiso 1 1 calc R U . . .
H22B H -0.049069 0.520363 0.089403 0.054 Uiso 1 1 calc R U . . .
H22C H -0.155633 0.395299 -0.009549 0.054 Uiso 1 1 calc R U . . .
C23 C -0.2989(5) 0.4675(5) 0.1281(3) 0.0272(10) Uani 1 1 d . . . . .
H23A H -0.370154 0.437645 0.058387 0.041 Uiso 1 1 calc R U . . .
H23B H -0.244908 0.557335 0.153500 0.041 Uiso 1 1 calc R U . . .
H23C H -0.353580 0.454073 0.173665 0.041 Uiso 1 1 calc R U . . .
C24 C 0.1201(4) 0.7118(4) 0.4966(3) 0.0154(8) Uani 1 1 d . . . . .
C25 C 0.2334(4) 0.7241(4) 0.5836(3) 0.0154(7) Uani 1 1 d . . . . .
C26 C 0.2906(5) 0.8396(4) 0.6691(3) 0.0198(8) Uani 1 1 d . . . . .
H26 H 0.366006 0.850420 0.729262 0.024 Uiso 1 1 calc R U . . .
C27 C 0.2379(6) 0.9390(4) 0.6670(3) 0.0258(10) Uani 1 1 d . . . . .
H27 H 0.277658 1.016682 0.725959 0.031 Uiso 1 1 calc R U . . .
C28 C 0.1285(5) 0.9263(4) 0.5802(3) 0.0248(9) Uani 1 1 d . . . . .
H28 H 0.095502 0.995373 0.579075 0.030 Uiso 1 1 calc R U . . .
C29 C 0.0674(5) 0.8116(4) 0.4948(3) 0.0193(8) Uani 1 1 d . . . . .
H29 H -0.009551 0.801192 0.435584 0.023 Uiso 1 1 calc R U . . .
Cl2 Cl 0.8952(2) 0.8299(2) -0.04304(14) 0.0624(5) Uani 1 1 d . . . . .
Cl3 Cl 0.69993(19) 0.70343(15) 0.03588(13) 0.0568(5) Uani 1 1 d . . . . .
Cl4 Cl 0.6945(2) 0.94432(16) 0.03854(14) 0.0606(4) Uani 1 1 d . . . . .
C30 C 0.7173(6) 0.8032(5) -0.0283(3) 0.0297(10) Uani 1 1 d . . . . .
H30 H 0.637978 0.760843 -0.098064 0.036 Uiso 1 1 calc R U . . .

loop_
_atom_site_aniso_label
_atom_site_aniso_U_11
_atom_site_aniso_U_22
_atom_site_aniso_U_33
_atom_site_aniso_U_23
_atom_site_aniso_U_13
_atom_site_aniso_U_12
Pt1 0.01530(8) 0.01312(8) 0.00940(8) 0.00539(6) 0.00229(5) 0.00347(6)
Cl1 0.0277(5) 0.0174(5) 0.0166(4) 0.0048(4) -0.0063(4) 0.0025(4)
N1 0.0181(16) 0.0121(15) 0.0102(14) 0.0050(12) 0.0043(12) 0.0051(13)
N2 0.0179(17) 0.0176(16) 0.0116(14) 0.0073(12) 0.0072(12) 0.0078(13)
C1 0.0115(18) 0.0183(18) 0.0135(17) 0.0083(15) 0.0039(14) 0.0059(14)
C2 0.020(2) 0.023(2) 0.0158(18) 0.0104(16) 0.0025(15) 0.0090(17)
C3 0.021(2) 0.0150(18) 0.0129(17) 0.0049(15) 0.0047(15) 0.0063(16)
C4 0.0175(19) 0.0171(19) 0.0113(16) 0.0047(14) 0.0002(14) 0.0046(15)
C5 0.0141(18) 0.0167(18) 0.0117(16) 0.0079(14) 0.0052(14) 0.0040(15)
C6 0.0177(19) 0.0160(18) 0.0139(17) 0.0076(15) 0.0034(15) 0.0055(15)
C7 0.022(2) 0.025(2) 0.0162(18) 0.0126(16) 0.0059(16) 0.0076(17)
C8 0.029(2) 0.037(3) 0.0134(18) 0.0115(18) 0.0048(17) 0.018(2)
C9 0.022(2) 0.033(3) 0.019(2) 0.0064(18) -0.0044(17) 0.0067(19)
C10 0.015(2) 0.027(2) 0.0197(19) 0.0052(17) 0.0023(16) 0.0040(17)
C11 0.025(2) 0.0163(19) 0.0176(18) 0.0053(15) 0.0059(16) 0.0117(17)
C12 0.033(3) 0.018(2) 0.030(2) 0.0070(18) 0.008(2) 0.0048(19)
C13 0.046(3) 0.035(3) 0.029(2) 0.010(2) 0.006(2) 0.031(3)
C14 0.037(3) 0.029(2) 0.023(2) 0.0054(19) 0.014(2) 0.013(2)
C15 0.0153(18) 0.0156(18) 0.0120(16) 0.0079(14) 0.0049(14) 0.0050(15)
C16 0.0160(19) 0.0174(18) 0.0102(16) 0.0062(14) 0.0025(14) 0.0048(15)
C17 0.0120(18) 0.0194(19) 0.0136(17) 0.0104(15) 0.0049(14) 0.0033(15)
C18 0.020(2) 0.0175(19) 0.0178(18) 0.0103(15) 0.0054(15) 0.0090(16)
C19 0.0176(19) 0.0150(18) 0.0137(17) 0.0096(14) 0.0066(14) 0.0060(15)
C20 0.0162(19) 0.023(2) 0.0160(18) 0.0118(16) 0.0014(15) 0.0036(16)
C21 0.033(3) 0.023(2) 0.022(2) 0.0064(18) -0.0069(18) 0.005(2)
C22 0.023(2) 0.062(4) 0.022(2) 0.023(2) 0.0042(18) 0.006(2)
C23 0.026(2) 0.030(2) 0.021(2) 0.0090(18) -0.0015(17) 0.0130(19)
C24 0.0151(19) 0.0160(19) 0.0159(17) 0.0080(15) 0.0056(15) 0.0039(15)
C25 0.0163(19) 0.0184(19) 0.0204(18) 0.0127(16) 0.0108(15) 0.0095(15)
C26 0.027(2) 0.0133(18) 0.0139(17) 0.0035(15) 0.0044(16) 0.0025(16)
C27 0.035(3) 0.014(2) 0.022(2) 0.0028(16) 0.0085(18) 0.0068(18)
C28 0.034(3) 0.017(2) 0.029(2) 0.0111(17) 0.0127(19) 0.0108(18)
C29 0.022(2) 0.0159(19) 0.0205(19) 0.0091(16) 0.0061(16) 0.0059(16)
Cl2 0.0583(10) 0.1020(15) 0.0619(10) 0.0535(10) 0.0358(8) 0.0428(10)
Cl3 0.0477(9) 0.0490(9) 0.0583(9) 0.0364(7) -0.0075(7) -0.0088(7)
Cl4 0.0777(12) 0.0412(8) 0.0662(10) 0.0148(7) 0.0332(9) 0.0276(8)
C30 0.036(3) 0.027(2) 0.020(2) 0.0086(18) 0.0017(19) 0.010(2)

loop_
_atom_type_symbol
_atom_type_description
_atom_type_scat_dispersion_real
_atom_type_scat_dispersion_imag
_atom_type_scat_source
C C 0.0033 0.0016 'International Tables Vol C Tables 4.2.6.8 and 6.1.1.4'
H H 0.0000 0.0000 'International Tables Vol C Tables 4.2.6.8 and 6.1.1.4'
Cl Cl 0.1484 0.1585 'International Tables Vol C Tables 4.2.6.8 and 6.1.1.4'
N N 0.0061 0.0033 'International Tables Vol C Tables 4.2.6.8 and 6.1.1.4'
Pt Pt -1.7033 8.3905 'International Tables Vol C Tables 4.2.6.8 and 6.1.1.4'

loop_
_geom_angle_atom_site_label_1
_geom_angle_atom_site_label_2
_geom_angle_atom_site_label_3
_geom_angle
_geom_angle_site_symmetry_1
_geom_angle_site_symmetry_3
_geom_angle_publ_flag
N2 Pt1 C25 82.26(15) . . ?
N2 Pt1 N1 78.20(13) . . ?
C25 Pt1 N1 160.27(15) . . ?
N2 Pt1 Cl1 171.01(10) . . ?
C25 Pt1 Cl1 93.02(12) . . ?
N1 Pt1 Cl1 106.71(9) . . ?
C1 N1 C5 118.1(3) . . ?
C1 N1 Pt1 131.6(3) . . ?
C5 N1 Pt1 110.2(2) . . ?
C19 N2 C15 122.0(3) . . ?
C19 N2 Pt1 117.3(3) . . ?
C15 N2 Pt1 120.3(3) . . ?
N1 C1 C2 120.9(3) . . ?
N1 C1 C6 118.4(3) . . ?
C2 C1 C6 120.6(3) . . ?
C3 C2 C1 122.1(4) . . ?
C3 C2 H2 118.9 . . ?
C1 C2 H2 118.9 . . ?
C2 C3 C4 115.8(4) . . ?
C2 C3 C11 122.7(4) . . ?
C4 C3 C11 121.5(3) . . ?
C5 C4 C3 121.3(3) . . ?
C5 C4 H4 119.3 . . ?
C3 C4 H4 119.3 . . ?
C4 C5 N1 121.5(3) . . ?
C4 C5 C15 122.2(3) . . ?
N1 C5 C15 116.3(3) . . ?
C1 C6 C7 115.9(3) . . ?
C1 C6 C10 113.5(3) . . ?
C7 C6 C10 102.6(3) . . ?
C1 C6 H6 108.2 . . ?
C7 C6 H6 108.2 . . ?
C10 C6 H6 108.2 . . ?
C6 C7 C8 103.6(3) . . ?
C6 C7 H7A 111.0 . . ?
C8 C7 H7A 111.0 . . ?
C6 C7 H7B 111.0 . . ?
C8 C7 H7B 111.0 . . ?
H7A C7 H7B 109.0 . . ?
C9 C8 C7 106.3(3) . . ?
C9 C8 H8A 110.5 . . ?
C7 C8 H8A 110.5 . . ?
C9 C8 H8B 110.5 . . ?
C7 C8 H8B 110.5 . . ?
H8A C8 H8B 108.7 . . ?
C8 C9 C10 106.1(4) . . ?
C8 C9 H9A 110.5 . . ?
C10 C9 H9A 110.5 . . ?
C8 C9 H9B 110.5 . . ?
C10 C9 H9B 110.5 . . ?
H9A C9 H9B 108.7 . . ?
C9 C10 C6 104.0(4) . . ?
C9 C10 H10A 111.0 . . ?
C6 C10 H10A 111.0 . . ?
C9 C10 H10B 111.0 . . ?
C6 C10 H10B 111.0 . . ?
H10A C10 H10B 109.0 . . ?
C13 C11 C3 111.7(3) . . ?
C13 C11 C12 109.0(4) . . ?
C3 C11 C12 109.7(4) . . ?
C13 C11 C14 108.9(4) . . ?
C3 C11 C14 108.8(4) . . ?
C12 C11 C14 108.6(4) . . ?
C11 C12 H12A 109.5 . . ?
C11 C12 H12B 109.5 . . ?
H12A C12 H12B 109.5 . . ?
C11 C12 H12C 109.5 . . ?
H12A C12 H12C 109.5 . . ?
H12B C12 H12C 109.5 . . ?
C11 C13 H13A 109.5 . . ?
C11 C13 H13B 109.5 . . ?
H13A C13 H13B 109.5 . . ?
C11 C13 H13C 109.5 . . ?
H13A C13 H13C 109.5 . . ?
H13B C13 H13C 109.5 . . ?
C11 C14 H14A 109.5 . . ?
C11 C14 H14B 109.5 . . ?
H14A C14 H14B 109.5 . . ?
C11 C14 H14C 109.5 . . ?
H14A C14 H14C 109.5 . . ?
H14B C14 H14C 109.5 . . ?
N2 C15 C16 119.1(4) . . ?
N2 C15 C5 114.3(3) . . ?
C16 C15 C5 126.6(3) . . ?
C17 C16 C15 121.4(4) . . ?
C17 C16 H16 119.3 . . ?
C15 C16 H16 119.3 . . ?
C16 C17 C18 117.0(3) . . ?
C16 C17 C20 122.1(3) . . ?
C18 C17 C20 120.8(4) . . ?
C19 C18 C17 120.9(4) . . ?
C19 C18 H18 119.6 . . ?
C17 C18 H18 119.6 . . ?
N2 C19 C18 119.6(3) . . ?
N2 C19 C24 112.4(3) . . ?
C18 C19 C24 128.0(4) . . ?
C21 C20 C17 111.1(3) . . ?
C21 C20 C23 108.7(4) . . ?
C17 C20 C23 111.5(3) . . ?
C21 C20 C22 109.8(4) . . ?
C17 C20 C22 107.9(3) . . ?
C23 C20 C22 107.8(4) . . ?
C20 C21 H21A 109.5 . . ?
C20 C21 H21B 109.5 . . ?
H21A C21 H21B 109.5 . . ?
C20 C21 H21C 109.5 . . ?
H21A C21 H21C 109.5 . . ?
H21B C21 H21C 109.5 . . ?
C20 C22 H22A 109.5 . . ?
C20 C22 H22B 109.5 . . ?
H22A C22 H22B 109.5 . . ?
C20 C22 H22C 109.5 . . ?
H22A C22 H22C 109.5 . . ?
H22B C22 H22C 109.5 . . ?
C20 C23 H23A 109.5 . . ?
C20 C23 H23B 109.5 . . ?
H23A C23 H23B 109.5 . . ?
C20 C23 H23C 109.5 . . ?
H23A C23 H23C 109.5 . . ?
H23B C23 H23C 109.5 . . ?
C29 C24 C25 121.6(4) . . ?
C29 C24 C19 122.7(4) . . ?
C25 C24 C19 115.7(4) . . ?
C26 C25 C24 117.7(4) . . ?
C26 C25 Pt1 130.1(3) . . ?
C24 C25 Pt1 112.2(3) . . ?
C27 C26 C25 120.6(4) . . ?
C27 C26 H26 119.7 . . ?
C25 C26 H26 119.7 . . ?
C28 C27 C26 121.0(4) . . ?
C28 C27 H27 119.5 . . ?
C26 C27 H27 119.5 . . ?
C27 C28 C29 119.5(4) . . ?
C27 C28 H28 120.2 . . ?
C29 C28 H28 120.2 . . ?
C28 C29 C24 119.6(4) . . ?
C28 C29 H29 120.2 . . ?
C24 C29 H29 120.2 . . ?
Cl4 C30 Cl3 111.1(3) . . ?
Cl4 C30 Cl2 110.2(3) . . ?
Cl3 C30 Cl2 109.1(3) . . ?
Cl4 C30 H30 108.8 . . ?
Cl3 C30 H30 108.8 . . ?
Cl2 C30 H30 108.8 . . ?

loop_
_geom_bond_atom_site_label_1
_geom_bond_atom_site_label_2
_geom_bond_distance
_geom_bond_site_symmetry_2
_geom_bond_publ_flag
Pt1 N2 1.966(3) . ?
Pt1 C25 1.989(4) . ?
Pt1 N1 2.194(3) . ?
Pt1 Cl1 2.3211(10) . ?
N1 C1 1.350(5) . ?
N1 C5 1.380(5) . ?
N2 C19 1.349(5) . ?
N2 C15 1.350(5) . ?
C1 C2 1.396(6) . ?
C1 C6 1.498(5) . ?
C2 C3 1.386(5) . ?
C2 H2 0.9500 . ?
C3 C4 1.397(6) . ?
C3 C11 1.531(5) . ?
C4 C5 1.379(5) . ?
C4 H4 0.9500 . ?
C5 C15 1.463(5) . ?
C6 C7 1.532(6) . ?
C6 C10 1.544(6) . ?
C6 H6 1.0000 . ?
C7 C8 1.544(6) . ?
C7 H7A 0.9900 . ?
C7 H7B 0.9900 . ?
C8 C9 1.539(7) . ?
C8 H8A 0.9900 . ?
C8 H8B 0.9900 . ?
C9 C10 1.541(6) . ?
C9 H9A 0.9900 . ?
C9 H9B 0.9900 . ?
C10 H10A 0.9900 . ?
C10 H10B 0.9900 . ?
C11 C13 1.530(6) . ?
C11 C12 1.537(6) . ?
C11 C14 1.538(6) . ?
C12 H12A 0.9800 . ?
C12 H12B 0.9800 . ?
C12 H12C 0.9800 . ?
C13 H13A 0.9800 . ?
C13 H13B 0.9800 . ?
C13 H13C 0.9800 . ?
C14 H14A 0.9800 . ?
C14 H14B 0.9800 . ?
C14 H14C 0.9800 . ?
C15 C16 1.393(5) . ?
C16 C17 1.387(5) . ?
C16 H16 0.9500 . ?
C17 C18 1.400(5) . ?
C17 C20 1.533(5) . ?
C18 C19 1.386(5) . ?
C18 H18 0.9500 . ?
C19 C24 1.476(5) . ?
C20 C21 1.518(6) . ?
C20 C23 1.534(6) . ?
C20 C22 1.544(6) . ?
C21 H21A 0.9800 . ?
C21 H21B 0.9800 . ?
C21 H21C 0.9800 . ?
C22 H22A 0.9800 . ?
C22 H22B 0.9800 . ?
C22 H22C 0.9800 . ?
C23 H23A 0.9800 . ?
C23 H23B 0.9800 . ?
C23 H23C 0.9800 . ?
C24 C29 1.399(6) . ?
C24 C25 1.409(5) . ?
C25 C26 1.398(5) . ?
C26 C27 1.396(6) . ?
C26 H26 0.9500 . ?
C27 C28 1.386(7) . ?
C27 H27 0.9500 . ?
C28 C29 1.391(6) . ?
C28 H28 0.9500 . ?
C29 H29 0.9500 . ?
Cl2 C30 1.762(6) . ?
Cl3 C30 1.758(5) . ?
Cl4 C30 1.731(5) . ?
C30 H30 1.0000 . ?

loop_
_geom_torsion_atom_site_label_1
_geom_torsion_atom_site_label_2
_geom_torsion_atom_site_label_3
_geom_torsion_atom_site_label_4
_geom_torsion
_geom_torsion_site_symmetry_1
_geom_torsion_site_symmetry_2
_geom_torsion_site_symmetry_3
_geom_torsion_site_symmetry_4
_geom_torsion_publ_flag
C5 N1 C1 C2 5.1(6) . . . . ?
Pt1 N1 C1 C2 -171.8(3) . . . . ?
C5 N1 C1 C6 -174.9(3) . . . . ?
Pt1 N1 C1 C6 8.2(6) . . . . ?
N1 C1 C2 C3 -2.2(7) . . . . ?
C6 C1 C2 C3 177.7(4) . . . . ?
C1 C2 C3 C4 -2.0(6) . . . . ?
C1 C2 C3 C11 178.3(4) . . . . ?
C2 C3 C4 C5 3.2(6) . . . . ?
C11 C3 C4 C5 -177.0(4) . . . . ?
C3 C4 C5 N1 -0.4(6) . . . . ?
C3 C4 C5 C15 -179.9(4) . . . . ?
C1 N1 C5 C4 -3.8(6) . . . . ?
Pt1 N1 C5 C4 173.7(3) . . . . ?
C1 N1 C5 C15 175.7(3) . . . . ?
Pt1 N1 C5 C15 -6.8(4) . . . . ?
N1 C1 C6 C7 133.5(4) . . . . ?
C2 C1 C6 C7 -46.4(5) . . . . ?
N1 C1 C6 C10 -108.1(4) . . . . ?
C2 C1 C6 C10 71.9(5) . . . . ?
C1 C6 C7 C8 164.7(3) . . . . ?
C10 C6 C7 C8 40.5(4) . . . . ?
C6 C7 C8 C9 -26.1(4) . . . . ?
C7 C8 C9 C10 1.6(5) . . . . ?
C8 C9 C10 C6 23.4(5) . . . . ?
C1 C6 C10 C9 -165.4(4) . . . . ?
C7 C6 C10 C9 -39.6(4) . . . . ?
C2 C3 C11 C13 -3.6(6) . . . . ?
C4 C3 C11 C13 176.6(4) . . . . ?
C2 C3 C11 C12 117.4(5) . . . . ?
C4 C3 C11 C12 -62.3(5) . . . . ?
C2 C3 C11 C14 -123.9(5) . . . . ?
C4 C3 C11 C14 56.3(5) . . . . ?
C19 N2 C15 C16 -2.0(6) . . . . ?
Pt1 N2 C15 C16 -173.8(3) . . . . ?
C19 N2 C15 C5 177.7(3) . . . . ?
Pt1 N2 C15 C5 5.9(5) . . . . ?
C4 C5 C15 N2 -179.1(4) . . . . ?
N1 C5 C15 N2 1.4(5) . . . . ?
C4 C5 C15 C16 0.5(6) . . . . ?
N1 C5 C15 C16 -178.9(4) . . . . ?
N2 C15 C16 C17 1.6(6) . . . . ?
C5 C15 C16 C17 -178.0(4) . . . . ?
C15 C16 C17 C18 -0.4(6) . . . . ?
C15 C16 C17 C20 176.9(4) . . . . ?
C16 C17 C18 C19 -0.5(6) . . . . ?
C20 C17 C18 C19 -177.9(4) . . . . ?
C15 N2 C19 C18 1.2(6) . . . . ?
Pt1 N2 C19 C18 173.1(3) . . . . ?
C15 N2 C19 C24 -176.2(3) . . . . ?
Pt1 N2 C19 C24 -4.2(4) . . . . ?
C17 C18 C19 N2 0.1(6) . . . . ?
C17 C18 C19 C24 177.0(4) . . . . ?
C16 C17 C20 C21 31.6(6) . . . . ?
C18 C17 C20 C21 -151.1(4) . . . . ?
C16 C17 C20 C23 153.0(4) . . . . ?
C18 C17 C20 C23 -29.7(5) . . . . ?
C16 C17 C20 C22 -88.8(5) . . . . ?
C18 C17 C20 C22 88.5(5) . . . . ?
N2 C19 C24 C29 -177.0(4) . . . . ?
C18 C19 C24 C29 6.0(7) . . . . ?
N2 C19 C24 C25 3.1(5) . . . . ?
C18 C19 C24 C25 -174.0(4) . . . . ?
C29 C24 C25 C26 0.9(6) . . . . ?
C19 C24 C25 C26 -179.1(4) . . . . ?
C29 C24 C25 Pt1 179.4(3) . . . . ?
C19 C24 C25 Pt1 -0.6(5) . . . . ?
C24 C25 C26 C27 -0.9(6) . . . . ?
Pt1 C25 C26 C27 -179.2(3) . . . . ?
C25 C26 C27 C28 -0.3(7) . . . . ?
C26 C27 C28 C29 1.7(7) . . . . ?
C27 C28 C29 C24 -1.7(7) . . . . ?
C25 C24 C29 C28 0.4(6) . . . . ?
C19 C24 C29 C28 -179.5(4) . . . . ?
